data_2008948
loop_
_publ_author_name
'Dalhus, Bj\/orn'
'G\"orbitz, Carl Henrik'

_publ_section_title
;
 Molecular aggregation in selected crystalline 1:1 complexes of
 hydrophobic <small>D</small>- and <small>L</small>-amino acids. III.
 The <small>L</small>-leucine and <small>L</small>-valine series
;
_journal_issue 9
_journal_name_full 'Acta Crystallographica Section C'
_journal_page_first 1547
_journal_page_last 1555
_journal_paper_doi 10.1107/S0108270199006162
_journal_volume 55
_journal_year 1999
_chemical_formula_moiety 'C5 H11 N O2 . C5 H11 N O2 S'
_chemical_formula_structural 'C5 H11 N O2 . C5 H11 N O2 S'
_chemical_formula_sum 'C10 H22 N2 O4 S'
_chemical_formula_weight 266.36
_chemical_name_systematic
;
 L-valine:D-methionine
;
_space_group_IT_number 19
_symmetry_cell_setting orthorhombic
_symmetry_space_group_name_Hall 'P 2ac 2ab'
_symmetry_space_group_name_H-M 'P 21 21 21'
_audit_creation_method SHELXL
_cell_angle_alpha 90.00
_cell_angle_beta 90.00
_cell_angle_gamma 90.00
_cell_formula_units_Z 4
_cell_length_a 28.9379(2)
_cell_length_b 4.70320(10)
_cell_length_c 10.00110(10)
_cell_measurement_reflns_used 8192
_cell_measurement_temperature 150(2)
_cell_measurement_theta_max 49.99
_cell_measurement_theta_min 2.15
_cell_volume 1361.16(3)
_computing_cell_refinement 'SAINT (Siemens, 1995)'
_computing_data_collection 'SMART (Siemens, 1995)'
_computing_data_reduction SAINT
_computing_structure_refinement SHELXTL
_computing_structure_solution 'SHELXTL (Sheldrick, 1995)'
_diffrn_ambient_temperature 150(2)
_diffrn_measurement_device 'Siemens SMART CCD area-detector'
_diffrn_measurement_method '\w scans'
_diffrn_radiation_monochromator graphite
_diffrn_radiation_source 'fine-focus sealed tube'
_diffrn_radiation_type MoK\a
_diffrn_radiation_wavelength 0.71073
_diffrn_reflns_av_R_equivalents 0.044
_diffrn_reflns_av_sigmaI/netI 0.047
_diffrn_reflns_limit_h_max 62
_diffrn_reflns_limit_h_min -62
_diffrn_reflns_limit_k_max 8
_diffrn_reflns_limit_k_min -9
_diffrn_reflns_limit_l_max 17
_diffrn_reflns_limit_l_min -20
_diffrn_reflns_number 34193
_diffrn_reflns_theta_max 49.99
_diffrn_reflns_theta_min 2.15
_exptl_absorpt_coefficient_mu 0.244
_exptl_absorpt_correction_T_max 0.976
_exptl_absorpt_correction_T_min 0.746
_exptl_absorpt_correction_type multi-scan
_exptl_absorpt_process_details '(SADABS; Sheldrick, 1996)'
_exptl_crystal_colour Colourless
_exptl_crystal_density_diffrn 1.300
_exptl_crystal_density_meas ?
_exptl_crystal_description Needle
_exptl_crystal_F_000 576
_exptl_crystal_size_max 1.20
_exptl_crystal_size_mid 0.30
_exptl_crystal_size_min 0.10
_refine_diff_density_max 0.410
_refine_diff_density_min -0.370
_refine_ls_abs_structure_details 'Flack (1983)'
_refine_ls_abs_structure_Flack 0.00(5)
_refine_ls_extinction_coef 0.0140(10)
_refine_ls_extinction_method 'SHELXL (reference?)'
_refine_ls_goodness_of_fit_all 1.133
_refine_ls_goodness_of_fit_ref 1.168
_refine_ls_hydrogen_treatment mixed
_refine_ls_matrix_type full
_refine_ls_number_parameters 185
_refine_ls_number_reflns 12464
_refine_ls_number_restraints 0
_refine_ls_restrained_S_all 1.133
_refine_ls_restrained_S_obs 1.168
_refine_ls_R_factor_all 0.070
_refine_ls_R_factor_gt 0.052
_refine_ls_shift/esd_mean 0.000
_refine_ls_shift/su_max -0.001
_refine_ls_structure_factor_coef Fsqd
_refine_ls_weighting_details 'w = 1/[\s^2^(Fo^2^)+(0.0318P)^2^+0.2437P] where P=(Fo^2^+2Fc^2^)/3'
_refine_ls_weighting_scheme calc
_refine_ls_wR_factor_all 0.117
_refine_ls_wR_factor_ref 0.109
_reflns_number_gt 10210
_reflns_number_total 12464
_reflns_observed_criterion I>2\s(I)
_cod_data_source_file os1063.cif
_cod_data_source_block 7
_cod_depositor_comments
;
The following automatic conversions were performed:

'_exptl_crystal_density_meas' value 'not measured' was changed to '?'
- the value is perceived as not measured.

Automatic conversion script
Id: cif_fix_values 3008 2015-01-20 13:52:24Z robertas 

The following automatic conversions were performed:

'_refine_ls_weighting_scheme' value 'calc w =
1/[\s^2^(Fo^2^)+(0.0318P)^2^+0.2437P] where P=(Fo^2^+2Fc^2^)/3' was
changed to 'calc'. New tag '_refine_ls_weighting_details' was
created. The value of the new tag was set to 'w =
1/[\s^2^(Fo^2^)+(0.0318P)^2^+0.2437P] where P=(Fo^2^+2Fc^2^)/3'.

Automatic conversion script
Id: cif_fix_values 3143 2015-03-26 13:38:13Z robertas 
;
_cod_database_code 2008948

loop_
_symmetry_equiv_pos_as_xyz
'x, y, z'
'-x+1/2, -y, z+1/2'
'-x, y+1/2, -z+1/2'
'x+1/2, -y+1/2, -z'

loop_
_atom_site_aniso_label
_atom_site_aniso_U_11
_atom_site_aniso_U_22
_atom_site_aniso_U_33
_atom_site_aniso_U_12
_atom_site_aniso_U_13
_atom_site_aniso_U_23
O1A 0.0166(2) 0.0138(2) 0.0159(2) -0.0033(2) 0.0020(2) 0.0002(2)
O2A 0.0301(3) 0.0169(2) 0.0093(2) -0.0006(2) 0.0017(2) -0.0006(2)
N1A 0.0145(2) 0.0147(2) 0.0108(2) 0.0020(2) 0.0005(2) 0.0020(2)
C1A 0.0141(2) 0.0112(2) 0.0101(2) 0.0011(2) 0.0016(2) 0.0006(2)
C2A 0.0135(2) 0.0113(2) 0.0100(2) -0.0001(2) 0.0008(2) 0.0004(2)
C3A 0.0136(3) 0.0188(3) 0.0184(3) 0.0016(2) 0.0024(2) 0.0049(2)
C4A 0.0169(4) 0.0927(13) 0.0250(5) 0.0024(6) -0.0043(3) 0.0115(6)
C5A 0.0177(3) 0.0286(4) 0.0262(4) 0.0032(3) 0.0090(3) 0.0078(3)
S1B 0.01733(9) 0.04280(15) 0.03049(12) -0.00709(10) -0.00276(9) -0.00108(11)
O1B 0.0181(2) 0.0136(2) 0.0159(2) 0.0036(2) 0.0020(2) -0.0002(2)
O2B 0.0267(3) 0.0169(2) 0.0100(2) 0.0015(2) 0.0004(2) 0.0007(2)
N1B 0.0157(2) 0.0147(3) 0.0109(2) -0.0022(2) 0.0009(2) -0.0015(2)
C1B 0.0132(2) 0.0116(2) 0.0107(2) -0.0009(2) 0.0017(2) -0.0003(2)
C2B 0.0142(2) 0.0114(2) 0.0105(2) 0.0005(2) 0.0015(2) -0.0004(2)
C3B 0.0141(3) 0.0209(3) 0.0131(2) 0.0004(2) 0.0021(2) 0.0017(2)
C4B 0.0167(3) 0.0334(5) 0.0168(3) 0.0002(3) -0.0010(3) 0.0045(3)
C5B 0.0204(4) 0.0492(7) 0.0352(6) 0.0006(4) 0.0084(4) 0.0005(5)

loop_
_atom_site_label
_atom_site_fract_x
_atom_site_fract_y
_atom_site_fract_z
_atom_site_U_iso_or_equiv
_atom_site_thermal_displace_type
_atom_site_calc_flag
_atom_site_refinement_flags
_atom_site_occupancy
_atom_site_disorder_group
_atom_site_type_symbol
O1A 0.46385(2) 0.35046(14) 0.70126(6) 0.01543(9) Uani d . 1 . O
O2A 0.43741(3) 0.05467(15) 0.54325(6) 0.01880(11) Uani d . 1 . O
N1A 0.44775(2) -0.0371(2) 0.89446(6) 0.01331(9) Uani d . 1 . N
H1A 0.4450(6) 0.121(4) 0.9396(16) 0.025(4) Uiso d . 1 . H
H2A 0.4389(5) -0.172(3) 0.9480(15) 0.016(3) Uiso d . 1 . H
H3A 0.4769(5) -0.067(3) 0.8711(14) 0.015(3) Uiso d . 1 . H
C1A 0.44229(2) 0.1341(2) 0.66319(7) 0.01182(9) Uani d . 1 . C
C2A 0.41805(2) -0.0423(2) 0.77211(7) 0.01160(9) Uani d . 1 . C
H4A 0.41488(5) -0.235(3) 0.7418(5) 0.014 Uiso calc R 1 . H
C3A 0.36980(3) 0.0800(2) 0.80286(8) 0.01693(13) Uani d . 1 . C
H5A 0.37337(3) 0.2872(2) 0.82279(8) 0.020 Uiso calc R 1 . H
C4A 0.33801(4) 0.0501(5) 0.68204(13) 0.0449(4) Uani d . 1 . C
H6A 0.35229(4) 0.1417(5) 0.60432(13) 0.067 Uiso calc R 1 . H
H7A 0.30830(4) 0.1414(5) 0.70127(13) 0.067 Uiso calc R 1 . H
H8A 0.33300(4) -0.1519(5) 0.66289(13) 0.067 Uiso calc R 1 . H
C5A 0.34790(3) -0.0617(2) 0.92443(11) 0.0242(2) Uani d . 1 . C
H9A 0.36850(3) -0.0417(2) 1.00163(11) 0.036 Uiso calc R 1 . H
H10A 0.34291(3) -0.2640(2) 0.90571(11) 0.036 Uiso calc R 1 . H
H11A 0.31820(3) 0.0293(2) 0.94408(11) 0.036 Uiso calc R 1 . H
S1B 0.278855(9) 0.35360(7) 0.27117(3) 0.03021(6) Uani d . 1 . S
O1B 0.46064(2) 0.17369(13) 0.19946(6) 0.01584(9) Uani d . 1 . O
O2B 0.42872(2) 0.46615(15) 0.04830(6) 0.01789(10) Uani d . 1 . O
N1B 0.45180(2) 0.5601(2) 0.39631(7) 0.01377(10) Uani d . 1 . N
H1B 0.4489(5) 0.391(4) 0.4404(16) 0.020(4) Uiso d . 1 . H
H2B 0.4439(6) 0.696(4) 0.4607(16) 0.022(4) Uiso d . 1 . H
H3B 0.4808(6) 0.583(4) 0.3728(17) 0.028(4) Uiso d . 1 . H
C1B 0.43826(2) 0.39080(15) 0.16643(7) 0.01185(10) Uani d . 1 . C
C2B 0.41914(2) 0.57444(15) 0.28086(7) 0.01204(10) Uani d . 1 . C
H4B 0.41634(5) 0.767(3) 0.2515(4) 0.014 Uiso calc R 1 . H
C3B 0.37174(3) 0.4656(2) 0.32811(8) 0.01603(12) Uani d . 1 . C
H5B 0.37379(3) 0.267(2) 0.3448(2) 0.019 Uiso calc R 1 . H
H6B 0.36398(9) 0.5565(10) 0.4102(9) 0.019 Uiso calc R 1 . H
C4B 0.33331(3) 0.5195(2) 0.22698(9) 0.0223(2) Uani d . 1 . C
H7B 0.34320(12) 0.4478(9) 0.1393(11) 0.027 Uiso calc R 1 . H
H8B 0.32854(6) 0.726(3) 0.21867(14) 0.027 Uiso calc R 1 . H
C5B 0.26548(4) 0.5407(4) 0.42378(13) 0.0349(3) Uani d . 1 . C
H9B 0.2349(4) 0.493(2) 0.4520(8) 0.052 Uiso calc R 1 . H
H10B 0.2674(5) 0.741(2) 0.4085(4) 0.052 Uiso calc R 1 . H
H11B 0.2870(4) 0.488(2) 0.4916(9) 0.052 Uiso calc R 1 . H

loop_
_atom_type_symbol
_atom_type_description
_atom_type_scat_dispersion_real
_atom_type_scat_dispersion_imag
_atom_type_scat_source
C C 0.0033 0.0016 'International Tables Vol C Tables 4.2.6.8 and 6.1.1.4'
H H 0.0000 0.0000 'International Tables Vol C Tables 4.2.6.8 and 6.1.1.4'
N N 0.0061 0.0033 'International Tables Vol C Tables 4.2.6.8 and 6.1.1.4'
O O 0.0106 0.0060 'International Tables Vol C Tables 4.2.6.8 and 6.1.1.4'
S S 0.1246 0.1234 'International Tables Vol C Tables 4.2.6.8 and 6.1.1.4'

loop_
_geom_angle_atom_site_label_1
_geom_angle_atom_site_label_2
_geom_angle_atom_site_label_3
_geom_angle
C2A N1A H1A 112.7(11)
C2A N1A H2A 108.9(10)
H1A N1A H2A 106.1(14)
C2A N1A H3A 109.2(9)
H1A N1A H3A 110.9(14)
H2A N1A H3A 109.0(14)
O1A C1A O2A 125.73(7)
O1A C1A C2A 116.74(6)
O2A C1A C2A 117.48(7)
N1A C2A C1A 107.96(6)
N1A C2A C3A 110.56(6)
C1A C2A C3A 110.67(6)
N1A C2A H4A 109.21(4)
C1A C2A H4A 109.21(4)
C3A C2A H4A 109.21(4)
C5A C3A C4A 109.91(9)
C5A C3A C2A 111.87(7)
C4A C3A C2A 110.73(8)
C5A C3A H5A 108.07(6)
C4A C3A H5A 108.07(9)
C2A C3A H5A 108.07(4)
C3A C4A H6A 109.47(6)
C3A C4A H7A 109.47(7)
H6A C4A H7A 109.5
C3A C4A H8A 109.47(9)
H6A C4A H8A 109.5
H7A C4A H8A 109.5
C3A C5A H9A 109.47(5)
C3A C5A H10A 109.47(6)
H9A C5A H10A 109.5
C3A C5A H11A 109.47(5)
H9A C5A H11A 109.5
H10A C5A H11A 109.5
C5B S1B C4B 100.53(6)
C2B N1B H1B 110.8(10)
C2B N1B H2B 110.3(10)
H1B N1B H2B 103.8(14)
C2B N1B H3B 113.1(11)
H1B N1B H3B 108.9(15)
H2B N1B H3B 109.5(15)
O1B C1B O2B 125.98(7)
O1B C1B C2B 116.59(6)
O2B C1B C2B 117.38(7)
N1B C2B C1B 108.81(6)
N1B C2B C3B 108.16(6)
C1B C2B C3B 111.26(6)
N1B C2B H4B 109.53(4)
C1B C2B H4B 109.53(4)
C3B C2B H4B 109.53(4)
C4B C3B C2B 113.03(7)
C4B C3B H5B 108.98(5)
C2B C3B H5B 108.98(4)
C4B C3B H6B 108.98(5)
C2B C3B H6B 108.98(4)
H5B C3B H6B 107.8
C3B C4B S1B 113.62(6)
C3B C4B H7B 108.84(5)
S1B C4B H7B 108.84(3)
C3B C4B H8B 108.84(5)
S1B C4B H8B 108.84(4)
H7B C4B H8B 107.7
S1B C5B H9B 109.47(4)
S1B C5B H10B 109.47(5)
H9B C5B H10B 109.5
S1B C5B H11B 109.47(5)
H9B C5B H11B 109.5
H10B C5B H11B 109.5

loop_
_geom_bond_atom_site_label_1
_geom_bond_atom_site_label_2
_geom_bond_site_symmetry_2
_geom_bond_distance
_geom_bond_publ_flag
O1A C1A . 1.2530(10) yes
O2A C1A . 1.2640(10) yes
N1A C2A . 1.4960(10) yes
N1A H1A . 0.87(2) ?
N1A H2A . 0.87(2) ?
N1A H3A . 0.887(15) ?
C1A C2A . 1.5390(10) yes
C2A C3A . 1.5410(10) yes
C2A H4A . 0.961(14) ?
C3A C5A . 1.5250(10) yes
C3A C4A . 1.525(2) yes
C3A H5A . 1.00 ?
C4A H6A . 0.98 ?
C4A H7A . 0.98 ?
C4A H8A . 0.98 ?
C5A H9A . 0.98 ?
C5A H10A . 0.98 ?
C5A H11A . 0.98 ?
O1B C1B . 1.2540(10) yes
O2B C1B . 1.2640(10) yes
N1B C2B . 1.4940(10) yes
N1B H1B . 0.91(2) ?
N1B H2B . 0.93(2) ?
N1B H3B . 0.88(2) ?
C1B C2B . 1.5370(10) yes
C2B C3B . 1.5390(10) yes
C2B H4B . 0.954(14) ?
C3B C4B . 1.5240(10) yes
C4B S1B . 1.8130(10) yes
S1B C5B . 1.8040(10) yes
C3B H5B . 0.953(11) ?
C3B H6B . 0.953(11) ?
C4B H7B . 0.982(12) ?
C4B H8B . 0.982(12) ?
C5B H9B . 0.955(11) ?
C5B H10B . 0.955(11) ?
C5B H11B . 0.955(11) ?

loop_
_geom_torsion_atom_site_label_1
_geom_torsion_atom_site_label_2
_geom_torsion_atom_site_label_3
_geom_torsion_atom_site_label_4
_geom_torsion
_geom_torsion_publ_flag
O1A C1A C2A N1A -36.05(9) ?
O2A C1A C2A N1A 146.42(7) ?
O1A C1A C2A C3A 85.07(8) ?
O2A C1A C2A C3A -92.46(8) ?
N1A C2A C3A C4A -174.80(10) yes
N1A C2A C3A C5A -51.82(9) yes
C1A C2A C3A C5A -171.39(7) ?
C1A C2A C3A C4A 65.63(11) ?
O1B C1B C2B N1B 32.76(9) ?
O2B C1B C2B N1B -149.62(7) ?
O1B C1B C2B C3B -86.30(8) ?
O2B C1B C2B C3B 91.32(8) ?
N1B C2B C3B C4B 169.58(7) yes
C1B C2B C3B C4B -70.96(9) ?
C2B C3B C4B S1B 172.63(6) yes
C3B C4B S1B C5B 63.86(9) yes

loop_
_cod_related_entry_id
_cod_related_entry_database
_cod_related_entry_code
1 ChemSpider 21182861
